data_2018773
loop_
_publ_author_name
'Okuniewski, Andrzej'
'Chojnacki, Jaroslaw'
'Baranowska, Katarzyna'
'Becker, Barbara'

_publ_section_title
;
 Bis(diisopropylammonium) thiosulfate and bis(<i>tert</i>-butylammonium)
 thiosulfate
;
_journal_coeditor_code DT3017
_journal_issue 2
_journal_name_full 'Acta Crystallographica Section C'
_journal_page_first 195
_journal_page_last 198
_journal_paper_doi 10.1107/S0108270113001327
_journal_volume 69
_journal_year 2013
_chemical_formula_iupac '2C4 H12 N +, S2 O3 2-'
_chemical_formula_moiety '2(C4 H12 N +), O3 S2 2-'
_chemical_formula_sum 'C8 H24 N2 O3 S2'
_chemical_formula_weight 260.41
_chemical_name_systematic
;
Bis(<i>tert</i>-butylammonium) thiosulfate
;
_space_group_IT_number 14
_symmetry_cell_setting monoclinic
_symmetry_space_group_name_Hall '-P 2yn'
_symmetry_space_group_name_H-M 'P 1 21/n 1'
_cell_angle_alpha 90
_cell_angle_beta 97.017(4)
_cell_angle_gamma 90
_cell_formula_units_Z 8
_cell_length_a 11.7834(4)
_cell_length_b 12.3519(6)
_cell_length_c 19.9312(8)
_cell_measurement_reflns_used 6114
_cell_measurement_temperature 120(2)
_cell_measurement_theta_max 28.804
_cell_measurement_theta_min 2.1242
_cell_volume 2879.2(2)
_computing_cell_refinement
;
<i>CrysAlis PRO</i> (Oxford Diffraction, 2010)
;
_computing_data_collection
;
<i>CrysAlis PRO</i> (Oxford Diffraction, 2010)
;
_computing_data_reduction
;
<i>CrysAlis PRO</i> (Oxford Diffraction, 2010)
;
_computing_molecular_graphics
;
<i>OLEX2</i> (Dolomanov <i>et al.</i>, 2009) and <i>Mercury</i>
(Macrae <i>et al.</i>, 2008)
;
_computing_publication_material
;
<i>WinGX</i> (Farrugia, 2012) and <i>PLATON</i> (Spek, 2009)
;
_computing_structure_refinement
;
<i>SHELXL97</i> (Sheldrick, 2008)
;
_computing_structure_solution
;
<i>SHELXS97</i> (Sheldrick, 2008)
;
_diffrn_ambient_temperature 120(2)
_diffrn_detector_area_resol_mean 8.1883
_diffrn_measured_fraction_theta_full 0.999
_diffrn_measured_fraction_theta_max 0.999
_diffrn_measurement_device_type 'Oxford Diffraction Xcalibur (Sapphire2, large Be window)'
_diffrn_measurement_method '\w scans'
_diffrn_radiation_monochromator graphite
_diffrn_radiation_type MoK\a
_diffrn_radiation_wavelength 0.71073
_diffrn_reflns_av_R_equivalents 0.0229
_diffrn_reflns_limit_h_max 14
_diffrn_reflns_limit_h_min -13
_diffrn_reflns_limit_k_max 14
_diffrn_reflns_limit_k_min -14
_diffrn_reflns_limit_l_max 23
_diffrn_reflns_limit_l_min -15
_diffrn_reflns_number 10821
_diffrn_reflns_theta_full 25
_diffrn_reflns_theta_max 25
_diffrn_reflns_theta_min 2.4
_exptl_absorpt_coefficient_mu 0.363
_exptl_absorpt_correction_T_max 0.986
_exptl_absorpt_correction_T_min 0.834
_exptl_absorpt_correction_type analytical
_exptl_absorpt_process_details
;
[CrysAlis PRO (Oxford Diffraction, 2010), based on expressions derived
by
Clark & Reid (1995)]
;
_exptl_crystal_colour colourless
_exptl_crystal_density_diffrn 1.202
_exptl_crystal_density_method 'not measured'
_exptl_crystal_description prism
_exptl_crystal_F_000 1136
_exptl_crystal_size_max 0.54
_exptl_crystal_size_mid 0.12
_exptl_crystal_size_min 0.03
_refine_diff_density_max 0.467
_refine_diff_density_min -0.213
_refine_ls_extinction_method none
_refine_ls_goodness_of_fit_ref 0.961
_refine_ls_hydrogen_treatment mixed
_refine_ls_matrix_type full
_refine_ls_number_parameters 331
_refine_ls_number_reflns 5063
_refine_ls_number_restraints 12
_refine_ls_restrained_S_all 0.96
_refine_ls_R_factor_all 0.0508
_refine_ls_R_factor_gt 0.034
_refine_ls_shift/su_max 0.001
_refine_ls_shift/su_mean 0
_refine_ls_structure_factor_coef Fsqd
_refine_ls_weighting_details 'calc w=1/[\s^2^(Fo^2^)+(0.0507P)^2^+0.0000P] where P=(Fo^2^+2Fc^2^)/3'
_refine_ls_weighting_scheme calc
_refine_ls_wR_factor_gt 0.0804
_refine_ls_wR_factor_ref 0.0843
_reflns_number_gt 3704
_reflns_number_total 5063
_reflns_threshold_expression I>2sigma(I)
_cod_data_source_file dt3017.cif
_cod_data_source_block II
_cod_original_sg_symbol_H-M 'P 21/n'
_cod_database_code 2018773
_cod_database_fobs_code 2018773

loop_
_symmetry_equiv_pos_as_xyz
'x, y, z'
'-x+1/2, y+1/2, -z+1/2'
'-x, -y, -z'
'x-1/2, -y-1/2, z-1/2'

loop_
_atom_site_type_symbol
_atom_site_label
_atom_site_fract_x
_atom_site_fract_y
_atom_site_fract_z
_atom_site_U_iso_or_equiv
_atom_site_adp_type
_atom_site_calc_flag
_atom_site_refinement_flags
_atom_site_occupancy
_atom_site_symmetry_multiplicity
N N1 0.60140(14) 0.26074(14) 0.31094(8) 0.0174(4) Uani d D 1 1
C C1 0.58808(15) 0.22664(16) 0.38228(9) 0.0192(4) Uani d . 1 1
C C2 0.53094(17) 0.32054(17) 0.41466(9) 0.0274(5) Uani d . 1 1
H H2A 0.5772 0.3861 0.4125 0.033 Uiso calc R 1 1
H H2B 0.5242 0.3032 0.462 0.033 Uiso calc R 1 1
H H2C 0.4546 0.3327 0.3903 0.033 Uiso calc R 1 1
C C3 0.51377(16) 0.12543(17) 0.37739(10) 0.0242(5) Uani d . 1 1
H H3A 0.4385 0.1425 0.3532 0.029 Uiso calc R 1 1
H H3B 0.5048 0.0997 0.423 0.029 Uiso calc R 1 1
H H3C 0.5502 0.0689 0.3529 0.029 Uiso calc R 1 1
C C4 0.70735(16) 0.20306(18) 0.41860(9) 0.0280(5) Uani d . 1 1
H H4A 0.7416 0.143 0.396 0.034 Uiso calc R 1 1
H H4B 0.7016 0.1834 0.4657 0.034 Uiso calc R 1 1
H H4C 0.7553 0.2677 0.4174 0.034 Uiso calc R 1 1
H H1M 0.6384(15) 0.2156(14) 0.2900(9) 0.028(6) Uiso d D 1 1
H H1N 0.5361(10) 0.2658(17) 0.2875(8) 0.028(6) Uiso d D 1 1
H H1O 0.6340(15) 0.3214(10) 0.3088(9) 0.021(6) Uiso d D 1 1
N N2 0.40549(14) 0.52191(14) 0.19686(8) 0.0180(4) Uani d D 1 1
C C5 0.42213(16) 0.54972(17) 0.12514(9) 0.0218(4) Uani d . 1 1
C C6 0.49084(19) 0.45693(19) 0.09964(10) 0.0327(5) Uani d . 1 1
H H6A 0.5638 0.4499 0.1287 0.039 Uiso calc R 1 1
H H6B 0.5053 0.4719 0.0532 0.039 Uiso calc R 1 1
H H6C 0.4475 0.3894 0.1007 0.039 Uiso calc R 1 1
C C7 0.48764(17) 0.65643(18) 0.12711(11) 0.0325(5) Uani d . 1 1
H H7A 0.4433 0.713 0.1466 0.039 Uiso calc R 1 1
H H7B 0.5001 0.677 0.0811 0.039 Uiso calc R 1 1
H H7C 0.5616 0.6479 0.1549 0.039 Uiso calc R 1 1
C C8 0.30479(17) 0.5606(2) 0.08455(10) 0.0329(5) Uani d . 1 1
H H8A 0.261 0.494 0.0889 0.039 Uiso calc R 1 1
H H8B 0.3135 0.5728 0.0369 0.039 Uiso calc R 1 1
H H8C 0.2642 0.6219 0.1018 0.039 Uiso calc R 1 1
H H2M 0.3764(15) 0.4580(10) 0.1990(9) 0.020(5) Uiso d D 1 1
H H2N 0.3618(15) 0.5653(14) 0.2144(9) 0.032(6) Uiso d D 1 1
H H2O 0.4698(11) 0.5195(18) 0.2216(9) 0.033(6) Uiso d D 1 1
N N3 0.62268(14) 0.77725(15) 0.32429(8) 0.0171(4) Uani d D 1 1
C C9 0.65158(15) 0.75167(15) 0.39848(8) 0.0170(4) Uani d . 1 1
C C10 0.59792(17) 0.64271(16) 0.41156(9) 0.0248(5) Uani d . 1 1
H H10A 0.5148 0.6473 0.4002 0.03 Uiso calc R 1 1
H H10B 0.6162 0.6236 0.4594 0.03 Uiso calc R 1 1
H H10C 0.6283 0.5871 0.3835 0.03 Uiso calc R 1 1
C C11 0.60398(16) 0.84248(16) 0.43859(9) 0.0228(4) Uani d . 1 1
H H11A 0.6415 0.9108 0.4295 0.027 Uiso calc R 1 1
H H11B 0.6183 0.826 0.487 0.027 Uiso calc R 1 1
H H11C 0.5215 0.849 0.4251 0.027 Uiso calc R 1 1
C C12 0.78131(15) 0.74653(17) 0.41278(9) 0.0249(5) Uani d . 1 1
H H12A 0.8098 0.6876 0.3865 0.03 Uiso calc R 1 1
H H12B 0.8036 0.7333 0.4611 0.03 Uiso calc R 1 1
H H12C 0.814 0.8153 0.4 0.03 Uiso calc R 1 1
H H3M 0.6522(15) 0.7323(13) 0.2991(8) 0.022(6) Uiso d D 1 1
H H3N 0.6554(15) 0.8364(11) 0.3162(9) 0.025(6) Uiso d D 1 1
H H3O 0.5505(8) 0.7800(17) 0.3116(9) 0.021(5) Uiso d D 1 1
N N4 0.37223(14) 0.00434(15) 0.17111(8) 0.0177(4) Uani d D 1 1
C C13 0.34307(15) 0.03858(16) 0.09815(9) 0.0186(4) Uani d . 1 1
C C14 0.40860(17) 0.14174(17) 0.08805(10) 0.0274(5) Uani d . 1 1
H H14A 0.3857 0.1982 0.1182 0.033 Uiso calc R 1 1
H H14B 0.3917 0.1657 0.041 0.033 Uiso calc R 1 1
H H14C 0.4908 0.1281 0.0984 0.033 Uiso calc R 1 1
C C15 0.37825(17) -0.05355(17) 0.05410(9) 0.0253(5) Uani d . 1 1
H H15A 0.4601 -0.0681 0.0654 0.03 Uiso calc R 1 1
H H15B 0.3627 -0.033 0.0064 0.03 Uiso calc R 1 1
H H15C 0.3346 -0.1188 0.0622 0.03 Uiso calc R 1 1
C C16 0.21438(16) 0.05722(18) 0.08617(10) 0.0281(5) Uani d . 1 1
H H16A 0.1746 -0.009 0.0971 0.034 Uiso calc R 1 1
H H16B 0.1919 0.0762 0.0387 0.034 Uiso calc R 1 1
H H16C 0.1938 0.1165 0.1151 0.034 Uiso calc R 1 1
H H4M 0.3407(14) -0.0555(10) 0.1801(9) 0.016(5) Uiso d D 1 1
H H4N 0.3513(17) 0.0494(14) 0.1991(8) 0.029(6) Uiso d D 1 1
H H4O 0.4438(9) -0.0048(17) 0.1819(9) 0.023(6) Uiso d D 1 1
S S1 0.15473(4) 0.34224(4) 0.18497(2) 0.02517(14) Uani d . 1 1
S S2 0.26742(4) 0.27043(4) 0.25350(2) 0.01713(12) Uani d . 1 1
O O1 0.24868(11) 0.30692(11) 0.32133(6) 0.0238(3) Uani d . 1 1
O O2 0.25535(10) 0.15144(11) 0.24898(6) 0.0220(3) Uani d . 1 1
O O3 0.38325(10) 0.30081(11) 0.23862(6) 0.0230(3) Uani d . 1 1
S S3 0.84944(4) 0.43865(5) 0.32669(2) 0.02598(14) Uani d . 1 1
S S4 0.74355(4) 0.51268(4) 0.25539(2) 0.01690(12) Uani d . 1 1
O O4 0.75859(11) 0.63157(11) 0.25980(6) 0.0233(3) Uani d . 1 1
O O5 0.62567(10) 0.48561(11) 0.26739(6) 0.0221(3) Uani d . 1 1
O O6 0.76708(11) 0.47533(11) 0.18864(6) 0.0234(3) Uani d . 1 1

loop_
_atom_site_aniso_label
_atom_site_aniso_U_11
_atom_site_aniso_U_22
_atom_site_aniso_U_33
_atom_site_aniso_U_12
_atom_site_aniso_U_13
_atom_site_aniso_U_23
N1 0.0177(9) 0.0115(10) 0.0241(9) -0.0021(8) 0.0066(7) -0.0006(7)
C1 0.0198(9) 0.0184(11) 0.0204(9) 0.0002(9) 0.0059(8) 0.0014(8)
C2 0.0336(11) 0.0226(12) 0.0276(10) 0.0010(10) 0.0100(9) -0.0027(9)
C3 0.0250(10) 0.0184(12) 0.0307(11) 0.0009(9) 0.0088(8) 0.0054(9)
C4 0.0237(10) 0.0328(13) 0.0276(10) 0.0002(10) 0.0035(8) 0.0018(10)
N2 0.0176(9) 0.0130(10) 0.0241(9) 0.0002(8) 0.0053(7) 0.0021(7)
C5 0.0225(10) 0.0211(12) 0.0228(10) 0.0043(9) 0.0071(8) 0.0075(8)
C6 0.0417(13) 0.0314(14) 0.0264(11) 0.0111(11) 0.0104(10) 0.0012(10)
C7 0.0284(11) 0.0276(14) 0.0435(12) 0.0045(10) 0.0124(10) 0.0161(11)
C8 0.0291(11) 0.0425(15) 0.0271(11) 0.0059(11) 0.0039(9) 0.0069(10)
N3 0.0170(9) 0.0151(10) 0.0199(8) -0.0002(8) 0.0050(7) 0.0005(7)
C9 0.0206(10) 0.0143(10) 0.0166(9) -0.0019(8) 0.0043(7) 0.0016(8)
C10 0.0309(11) 0.0184(11) 0.0263(10) -0.0040(10) 0.0082(9) 0.0026(9)
C11 0.0250(10) 0.0226(12) 0.0208(9) 0.0020(9) 0.0029(8) -0.0040(9)
C12 0.0209(10) 0.0254(12) 0.0281(10) 0.0010(9) 0.0017(8) 0.0051(9)
N4 0.0181(9) 0.0143(10) 0.0214(9) -0.0014(8) 0.0054(7) -0.0004(8)
C13 0.0207(10) 0.0168(11) 0.0182(9) -0.0019(8) 0.0018(8) 0.0006(8)
C14 0.0343(11) 0.0199(12) 0.0283(10) -0.0062(10) 0.0054(9) 0.0038(9)
C15 0.0312(11) 0.0235(12) 0.0216(10) -0.0004(10) 0.0045(8) -0.0045(9)
C16 0.0222(10) 0.0287(13) 0.0324(11) 0.0011(10) -0.0003(9) 0.0010(10)
S1 0.0197(3) 0.0255(3) 0.0294(3) 0.0007(2) -0.0005(2) 0.0031(2)
S2 0.0171(2) 0.0118(3) 0.0233(2) -0.0001(2) 0.00557(18) -0.0007(2)
O1 0.0295(7) 0.0174(8) 0.0248(7) 0.0037(6) 0.0043(6) -0.0018(6)
O2 0.0247(7) 0.0129(7) 0.0305(7) -0.0013(6) 0.0116(6) -0.0013(6)
O3 0.0154(6) 0.0207(8) 0.0331(7) -0.0023(6) 0.0045(6) 0.0044(6)
S3 0.0197(3) 0.0273(3) 0.0304(3) 0.0002(2) 0.0008(2) 0.0058(2)
S4 0.0186(2) 0.0107(3) 0.0225(2) -0.0007(2) 0.00668(18) 0.00005(19)
O4 0.0297(7) 0.0120(7) 0.0309(7) -0.0005(6) 0.0147(6) -0.0026(6)
O5 0.0174(7) 0.0196(8) 0.0298(7) -0.0007(6) 0.0050(6) 0.0046(6)
O6 0.0297(7) 0.0177(8) 0.0241(7) 0.0014(6) 0.0080(6) -0.0008(6)

loop_
_atom_type_symbol
_atom_type_description
_atom_type_scat_dispersion_real
_atom_type_scat_dispersion_imag
_atom_type_scat_source
C C 0.0033 0.0016 'International Tables Vol C Tables 4.2.6.8 and 6.1.1.4'
H H 0 0 'International Tables Vol C Tables 4.2.6.8 and 6.1.1.4'
N N 0.0061 0.0033 'International Tables Vol C Tables 4.2.6.8 and 6.1.1.4'
O O 0.0106 0.006 'International Tables Vol C Tables 4.2.6.8 and 6.1.1.4'
S S 0.1246 0.1234 'International Tables Vol C Tables 4.2.6.8 and 6.1.1.4'

loop_
_exptl_crystal_face_index_h
_exptl_crystal_face_index_k
_exptl_crystal_face_index_l
_exptl_crystal_face_perp_dist
0 0 -1 0.0198
0 0 2 0.0198
-1 0 1 0.0099
1 0 -1 0.0979
0 1 1 0.2696
0 -1 -1 0.2696

loop_
_geom_angle_atom_site_label_1
_geom_angle_atom_site_label_2
_geom_angle_atom_site_label_3
_geom_angle
C1 N1 H1M 113.5(14)
C1 N1 H1N 110.2(13)
H1M N1 H1N 105.2(19)
C1 N1 H1O 113.2(13)
H1M N1 H1O 107.1(18)
H1N N1 H1O 107.1(19)
N1 C1 C3 107.10(15)
N1 C1 C2 106.79(16)
C3 C1 C2 111.82(15)
N1 C1 C4 107.70(15)
C3 C1 C4 111.23(16)
C2 C1 C4 111.89(16)
C1 C2 H2A 109.5
C1 C2 H2B 109.5
H2A C2 H2B 109.5
C1 C2 H2C 109.5
H2A C2 H2C 109.5
H2B C2 H2C 109.5
C1 C3 H3A 109.5
C1 C3 H3B 109.5
H3A C3 H3B 109.5
C1 C3 H3C 109.5
H3A C3 H3C 109.5
H3B C3 H3C 109.5
C1 C4 H4A 109.5
C1 C4 H4B 109.5
H4A C4 H4B 109.5
C1 C4 H4C 109.5
H4A C4 H4C 109.5
H4B C4 H4C 109.5
C5 N2 H2M 110.7(12)
C5 N2 H2N 113.8(14)
H2M N2 H2N 107.0(19)
C5 N2 H2O 110.4(14)
H2M N2 H2O 106(2)
H2N N2 H2O 109(2)
N2 C5 C8 108.05(15)
N2 C5 C7 107.26(16)
C8 C5 C7 111.22(17)
N2 C5 C6 106.30(16)
C8 C5 C6 111.98(18)
C7 C5 C6 111.73(17)
C5 C6 H6A 109.5
C5 C6 H6B 109.5
H6A C6 H6B 109.5
C5 C6 H6C 109.5
H6A C6 H6C 109.5
H6B C6 H6C 109.5
C5 C7 H7A 109.5
C5 C7 H7B 109.5
H7A C7 H7B 109.5
C5 C7 H7C 109.5
H7A C7 H7C 109.5
H7B C7 H7C 109.5
C5 C8 H8A 109.5
C5 C8 H8B 109.5
H8A C8 H8B 109.5
C5 C8 H8C 109.5
H8A C8 H8C 109.5
H8B C8 H8C 109.5
C9 N3 H3M 112.4(13)
C9 N3 H3N 108.2(13)
H3M N3 H3N 102.8(18)
C9 N3 H3O 113.2(12)
H3M N3 H3O 108.4(18)
H3N N3 H3O 111.5(19)
N3 C9 C12 107.06(14)
N3 C9 C10 107.70(15)
C12 C9 C10 111.08(16)
N3 C9 C11 107.84(15)
C12 C9 C11 110.99(16)
C10 C9 C11 111.93(15)
C9 C10 H10A 109.5
C9 C10 H10B 109.5
H10A C10 H10B 109.5
C9 C10 H10C 109.5
H10A C10 H10C 109.5
H10B C10 H10C 109.5
C9 C11 H11A 109.5
C9 C11 H11B 109.5
H11A C11 H11B 109.5
C9 C11 H11C 109.5
H11A C11 H11C 109.5
H11B C11 H11C 109.5
C9 C12 H12A 109.5
C9 C12 H12B 109.5
H12A C12 H12B 109.5
C9 C12 H12C 109.5
H12A C12 H12C 109.5
H12B C12 H12C 109.5
C13 N4 H4M 112.9(12)
C13 N4 H4N 113.5(14)
H4M N4 H4N 105.2(18)
C13 N4 H4O 112.4(13)
H4M N4 H4O 105.9(19)
H4N N4 H4O 106.3(19)
N4 C13 C14 107.64(15)
N4 C13 C16 107.31(14)
C14 C13 C16 111.44(17)
N4 C13 C15 107.39(16)
C14 C13 C15 111.84(15)
C16 C13 C15 110.96(16)
C13 C14 H14A 109.5
C13 C14 H14B 109.5
H14A C14 H14B 109.5
C13 C14 H14C 109.5
H14A C14 H14C 109.5
H14B C14 H14C 109.5
C13 C15 H15A 109.5
C13 C15 H15B 109.5
H15A C15 H15B 109.5
C13 C15 H15C 109.5
H15A C15 H15C 109.5
H15B C15 H15C 109.5
C13 C16 H16A 109.5
C13 C16 H16B 109.5
H16A C16 H16B 109.5
C13 C16 H16C 109.5
H16A C16 H16C 109.5
H16B C16 H16C 109.5
O1 S2 O2 109.72(7)
O1 S2 O3 110.68(8)
O2 S2 O3 108.91(8)
O1 S2 S1 109.40(6)
O2 S2 S1 110.46(6)
O3 S2 S1 107.66(6)
O6 S4 O5 111.21(8)
O6 S4 O4 109.37(7)
O5 S4 O4 108.85(8)
O6 S4 S3 109.33(6)
O5 S4 S3 107.44(6)
O4 S4 S3 110.64(6)

loop_
_geom_bond_atom_site_label_1
_geom_bond_atom_site_label_2
_geom_bond_distance
N1 C1 1.509(2)
N1 H1M 0.848(9)
N1 H1N 0.853(9)
N1 H1O 0.845(9)
C1 C3 1.523(3)
C1 C2 1.524(3)
C1 C4 1.528(2)
C2 H2A 0.98
C2 H2B 0.98
C2 H2C 0.98
C3 H3A 0.98
C3 H3B 0.98
C3 H3C 0.98
C4 H4A 0.98
C4 H4B 0.98
C4 H4C 0.98
N2 C5 1.506(2)
N2 H2M 0.864(9)
N2 H2N 0.848(9)
N2 H2O 0.853(9)
C5 C8 1.520(3)
C5 C7 1.526(3)
C5 C6 1.526(3)
C6 H6A 0.98
C6 H6B 0.98
C6 H6C 0.98
C7 H7A 0.98
C7 H7B 0.98
C7 H7C 0.98
C8 H8A 0.98
C8 H8B 0.98
C8 H8C 0.98
N3 C9 1.510(2)
N3 H3M 0.852(9)
N3 H3N 0.850(9)
N3 H3O 0.857(9)
C9 C12 1.522(2)
C9 C10 1.523(3)
C9 C11 1.524(2)
C10 H10A 0.98
C10 H10B 0.98
C10 H10C 0.98
C11 H11A 0.98
C11 H11B 0.98
C11 H11C 0.98
C12 H12A 0.98
C12 H12B 0.98
C12 H12C 0.98
N4 C13 1.513(2)
N4 H4M 0.856(9)
N4 H4N 0.845(9)
N4 H4O 0.852(9)
C13 C14 1.516(3)
C13 C16 1.524(2)
C13 C15 1.525(3)
C14 H14A 0.98
C14 H14B 0.98
C14 H14C 0.98
C15 H15A 0.98
C15 H15B 0.98
C15 H15C 0.98
C16 H16A 0.98
C16 H16B 0.98
C16 H16C 0.98
S1 S2 1.9932(7)
S2 O1 1.4671(13)
S2 O2 1.4784(14)
S2 O3 1.4800(12)
S3 S4 1.9949(7)
S4 O6 1.4662(13)
S4 O5 1.4763(13)
S4 O4 1.4805(14)

loop_
_geom_hbond_atom_site_label_D
_geom_hbond_atom_site_label_H
_geom_hbond_atom_site_label_A
_geom_hbond_site_symmetry_A
_geom_hbond_distance_DH
_geom_hbond_distance_HA
_geom_hbond_distance_DA
_geom_hbond_angle_DHA
N1 H1M O4 2_645 0.848(9) 1.958(10) 2.797(2) 170(2)
N1 H1N O3 . 0.853(9) 1.988(10) 2.833(2) 171(2)
N1 H1O O5 . 0.845(9) 2.188(13) 2.934(2) 147.2(17)
N2 H2M O3 . 0.864(9) 2.094(13) 2.876(2) 150.3(17)
N2 H2N O2 2 0.848(9) 1.953(10) 2.796(2) 172(2)
N2 H2O O5 . 0.853(9) 1.992(11) 2.832(2) 168(2)
N3 H3M O4 . 0.852(9) 1.993(11) 2.821(2) 164.0(18)
N3 H3N O6 2_655 0.850(9) 1.952(10) 2.797(2) 172.0(18)
N3 H3O S1 2 0.857(9) 2.547(12) 3.3491(17) 156.2(17)
N4 H4M O1 2_545 0.856(9) 1.997(10) 2.837(2) 166.7(17)
N4 H4N O2 . 0.845(9) 2.033(11) 2.851(2) 162.9(19)
N4 H4O S3 2_645 0.852(9) 2.560(11) 3.3737(17) 160.1(17)

loop_
_cod_related_entry_id
_cod_related_entry_database
_cod_related_entry_code
1 ChemSpider 30654413
